data_4344872
loop_
_publ_author_name
'Jaros, Sabina W.'
'Guedes da Silva, M F\'atima C'
'Kr\'ol, Jaros\/law'
'Concei\,c\~ao Oliveira, M'
'Smole\'nski, Piotr'
'Pombeiro, Armando J. L.'
'Kirillov, Alexander M.'

_publ_section_title
;
 Bioactive Silver-Organic Networks Assembled from
 1,3,5-Triaza-7-phosphaadamantane and Flexible Cyclohexanecarboxylate
 Blocks.
;
_journal_issue 4
_journal_name_full 'Inorganic chemistry'
_journal_page_first 1486
_journal_page_last 1496
_journal_paper_doi 10.1021/acs.inorgchem.5b02235
_journal_volume 55
_journal_year 2016
_chemical_formula_moiety 'C11 H17 Ag N3 O4 P'
_chemical_formula_sum 'C11 H17 Ag N3 O4 P'
_chemical_formula_weight 394.11
_chemical_name_systematic
;
 ?
;
_space_group_crystal_system monoclinic
_space_group_IT_number 11
_space_group_name_Hall '-P 2yb'
_space_group_name_H-M_alt 'P 1 21/m 1'
_symmetry_space_group_name_Hall '-P 2yb'
_symmetry_space_group_name_H-M 'P 1 21/m 1'
_atom_sites_solution_hydrogens geom
_audit_creation_method SHELXL-2013
_cell_angle_alpha 90
_cell_angle_beta 96.782(5)
_cell_angle_gamma 90
_cell_formula_units_Z 4
_cell_length_a 6.9853(9)
_cell_length_b 20.315(3)
_cell_length_c 13.5218(19)
_cell_measurement_reflns_used 9562
_cell_measurement_temperature 150(2)
_cell_measurement_theta_max 34.23
_cell_measurement_theta_min 2.51
_cell_volume 1905.4(5)
_computing_cell_refinement 'Bruker SAINT'
_computing_data_collection 'Bruker APEX2'
_computing_data_reduction 'Bruker SAINT'
_computing_molecular_graphics 'Ortep-3 for Windows (Farrugia, 1997)'
_computing_publication_material 'WinGX publication routines (Farrugia, 1999)'
_computing_structure_refinement 'SHELXL-2013 (Sheldrick, 2013)'
_computing_structure_solution 'SIR97 (Giacovazzo et al, 1997)'
_diffrn_ambient_temperature 150(2)
_diffrn_measured_fraction_theta_full 0.997
_diffrn_measured_fraction_theta_max 0.997
_diffrn_measurement_device_type 'Bruker APEX-II CCD'
_diffrn_measurement_method '\f and \w scans'
_diffrn_radiation_type MoK\a
_diffrn_radiation_wavelength 0.71069
_diffrn_reflns_av_R_equivalents 0.0356
_diffrn_reflns_av_unetI/netI 0.0178
_diffrn_reflns_laue_measured_fraction_full 0.997
_diffrn_reflns_laue_measured_fraction_max 0.997
_diffrn_reflns_limit_h_max 8
_diffrn_reflns_limit_h_min -8
_diffrn_reflns_limit_k_max 24
_diffrn_reflns_limit_k_min -24
_diffrn_reflns_limit_l_max 16
_diffrn_reflns_limit_l_min -16
_diffrn_reflns_number 31705
_diffrn_reflns_point_group_measured_fraction_full 0.997
_diffrn_reflns_point_group_measured_fraction_max 0.997
_diffrn_reflns_theta_full 25.240
_diffrn_reflns_theta_max 25.349
_diffrn_reflns_theta_min 2.936
_exptl_absorpt_coefficient_mu 1.154
_exptl_absorpt_correction_T_max 0.922
_exptl_absorpt_correction_T_min 0.871
_exptl_absorpt_correction_type multi-scan
_exptl_absorpt_process_details sadabs
_exptl_crystal_colour colourless
_exptl_crystal_density_diffrn 1.374
_exptl_crystal_description plate
_exptl_crystal_F_000 792
_exptl_crystal_size_max 0.160
_exptl_crystal_size_mid 0.100
_exptl_crystal_size_min 0.070
_platon_squeeze_details
;
 During the refinement of the structure, electron density peaks
 were located and believed to be due to several highly disordered
 water molecules. The number of electrons suggests between 8 and
 9 water molecules in the assymmetric unit, not very far from the
 number (7) obtained in the CHN microanalytical data of a sample
 of the crystals. All the attempts made to model these solvent
 molecules were not successful and they were removed using the
 SQUEEZE routine from PLATON (Spek, 2003). Although these water
 molecules contribute to the scattering, they were not included
 in the empirical formula due to the uncertainty in their number. 
;
_refine_diff_density_max 1.387
_refine_diff_density_min -2.113
_refine_diff_density_rms 0.179
_refine_ls_extinction_method none
_refine_ls_goodness_of_fit_ref 1.290
_refine_ls_hydrogen_treatment constr
_refine_ls_matrix_type full
_refine_ls_number_parameters 185
_refine_ls_number_reflns 3598
_refine_ls_number_restraints 30
_refine_ls_restrained_S_all 1.288
_refine_ls_R_factor_all 0.0640
_refine_ls_R_factor_gt 0.0617
_refine_ls_shift/su_max 0.001
_refine_ls_shift/su_mean 0.000
_refine_ls_structure_factor_coef Fsqd
_refine_ls_weighting_details 'w=1/[\s^2^(Fo^2^)+(0.0049P)^2^+29.0044P] where P=(Fo^2^+2Fc^2^)/3'
_refine_ls_weighting_scheme calc
_refine_ls_wR_factor_gt 0.1379
_refine_ls_wR_factor_ref 0.1387
_reflns_Friedel_coverage 0.000
_reflns_number_gt 3397
_reflns_number_total 3598
_reflns_threshold_expression 'I > 2\s(I)'
_cod_data_source_file ic5b02235_si_004.cif
_cod_data_source_block JAR379
_cod_original_cell_volume 1905.4(4)
_cod_database_code 4344872
_shelx_space_group_comment
;
The symmetry employed for this shelxl refinement is uniquely defined
by the following loop, which should always be used as a source of
symmetry information in preference to the above space-group names.
They are only intended as comments.
;
_shelx_estimated_absorpt_t_min 0.837
_shelx_estimated_absorpt_t_max 0.924
_shelxl_version_number 2013-4

loop_
_space_group_symop_operation_xyz
'x, y, z'
'-x, y+1/2, -z'
'-x, -y, -z'
'x, -y-1/2, z'

loop_
_atom_site_label
_atom_site_type_symbol
_atom_site_fract_x
_atom_site_fract_y
_atom_site_fract_z
_atom_site_U_iso_or_equiv
_atom_site_adp_type
_atom_site_occupancy
_atom_site_site_symmetry_order
_atom_site_calc_flag
_atom_site_refinement_flags_posn
_atom_site_refinement_flags_adp
_atom_site_refinement_flags_occupancy
C1 C 0.5225(9) 0.3121(3) 1.0036(5) 0.0075(12) Uani 1 1 d . U .
H1 H 0.6200 0.3101 1.0639 0.009 Uiso 1 1 calc R U .
C2 C 0.5638(8) 0.3751(3) 0.9488(5) 0.0084(12) Uani 1 1 d . . .
C3 C 0.3246(9) 0.3139(3) 1.0419(5) 0.0096(12) Uani 1 1 d . . .
H3 H 0.3283 0.3510 1.0907 0.012 Uiso 1 1 calc R U .
C4 C 0.1609(9) 0.3285(3) 0.9610(5) 0.0085(12) Uani 1 1 d . U .
C5 C 0.2878(13) 0.2500 1.1003(7) 0.0085(17) Uani 1 2 d S TU P
H5A H 0.3728 0.2500 1.1642 0.010 Uiso 1 2 calc R U P
H5B H 0.1527 0.2500 1.1156 0.010 Uiso 1 2 calc R U P
C6 C 0.5520(13) 0.2500 0.9435(6) 0.0079(17) Uani 1 2 d S TU P
H6A H 0.4598 0.2500 0.8820 0.009 Uiso 1 2 calc R U P
H6B H 0.6841 0.2500 0.9238 0.009 Uiso 1 2 calc R U P
C11 C 0.9262(9) 0.5997(3) 0.7300(5) 0.0134(13) Uani 1 1 d . . .
H11A H 0.8094 0.6065 0.6820 0.016 Uiso 1 1 calc R U .
H11B H 0.9430 0.6389 0.7735 0.016 Uiso 1 1 calc R U .
C12 C 1.1400(9) 0.5209(3) 0.8708(5) 0.0135(13) Uani 1 1 d . . .
H12A H 1.1616 0.5571 0.9198 0.016 Uiso 1 1 calc R U .
H12B H 1.1551 0.4787 0.9076 0.016 Uiso 1 1 calc R U .
C13 C 0.9147(9) 0.4615(3) 0.7125(5) 0.0142(14) Uani 1 1 d . . .
H13A H 0.9239 0.4180 0.7457 0.017 Uiso 1 1 calc R U .
H13B H 0.7978 0.4614 0.6633 0.017 Uiso 1 1 calc R U .
C14 C 1.0781(9) 0.5357(3) 0.6085(5) 0.0159(14) Uani 1 1 d . . .
H14A H 1.1829 0.5375 0.5652 0.019 Uiso 1 1 calc R U .
H14B H 0.9542 0.5387 0.5648 0.019 Uiso 1 1 calc R U .
C15 C 1.2723(10) 0.5873(3) 0.7434(5) 0.0153(14) Uani 1 1 d . . .
H15A H 1.2788 0.6245 0.7910 0.018 Uiso 1 1 calc R U .
H15B H 1.3841 0.5910 0.7051 0.018 Uiso 1 1 calc R U .
C16 C 1.2650(9) 0.4687(3) 0.7294(5) 0.0138(14) Uani 1 1 d . . .
H16A H 1.3766 0.4679 0.6906 0.017 Uiso 1 1 calc R U .
H16B H 1.2661 0.4272 0.7677 0.017 Uiso 1 1 calc R U .
N11 N 1.0953(8) 0.5931(3) 0.6748(4) 0.0153(12) Uani 1 1 d . . .
N12 N 1.2878(8) 0.5248(3) 0.8002(4) 0.0115(11) Uani 1 1 d . . .
N13 N 1.0867(8) 0.4716(3) 0.6599(4) 0.0141(12) Uani 1 1 d . . .
O1 O 0.4856(7) 0.4279(2) 0.9721(3) 0.0115(9) Uani 1 1 d . . .
O2 O 0.6831(6) 0.3732(2) 0.8857(3) 0.0129(10) Uani 1 1 d . U .
O3 O -0.0011(8) 0.3399(3) 0.9986(5) 0.0303(14) Uani 1 1 d . . .
H3A H -0.0921 0.3424 0.9523 0.045 Uiso 1 1 calc R U .
O4 O 0.1741(7) 0.3310(3) 0.8740(4) 0.0247(12) Uani 1 1 d . . .
P1 P 0.8913(2) 0.52657(8) 0.80685(12) 0.0100(3) Uani 1 1 d . . .
Ag1 Ag 0.60854(7) 0.51527(2) 0.88295(4) 0.01265(16) Uani 1 1 d . . .

loop_
_atom_site_aniso_label
_atom_site_aniso_U_11
_atom_site_aniso_U_22
_atom_site_aniso_U_33
_atom_site_aniso_U_23
_atom_site_aniso_U_13
_atom_site_aniso_U_12
C1 0.0067(15) 0.0073(15) 0.0085(14) -0.0005(9) 0.0007(9) 0.0000(9)
C2 0.003(3) 0.010(3) 0.013(3) 0.001(2) 0.001(2) 0.000(2)
C3 0.010(3) 0.009(3) 0.011(3) -0.003(2) 0.007(2) 0.001(2)
C4 0.0082(15) 0.0082(15) 0.0093(15) 0.0000(9) 0.0020(9) -0.0004(9)
C5 0.0083(19) 0.0087(19) 0.0085(19) 0.000 0.0016(10) 0.000
C6 0.0078(19) 0.0080(19) 0.0079(19) 0.000 0.0015(10) 0.000
C11 0.010(3) 0.016(3) 0.015(3) 0.002(3) 0.006(3) -0.002(3)
C12 0.016(3) 0.015(3) 0.009(3) 0.001(3) -0.001(3) -0.001(3)
C13 0.011(3) 0.015(3) 0.017(3) -0.005(3) 0.004(3) 0.000(3)
C14 0.008(3) 0.022(4) 0.017(3) -0.001(3) -0.001(3) 0.004(3)
C15 0.018(3) 0.015(3) 0.015(3) 0.001(3) 0.007(3) -0.008(3)
C16 0.009(3) 0.015(3) 0.017(3) -0.003(3) 0.001(3) 0.005(3)
N11 0.012(3) 0.020(3) 0.014(3) 0.007(2) 0.006(2) 0.001(2)
N12 0.013(3) 0.010(3) 0.012(3) -0.001(2) 0.004(2) -0.005(2)
N13 0.014(3) 0.014(3) 0.015(3) -0.001(2) 0.005(2) 0.000(2)
O1 0.017(2) 0.007(2) 0.012(2) -0.0008(18) 0.0101(19) 0.0010(18)
O2 0.0102(16) 0.0134(16) 0.0167(17) 0.0016(14) 0.0077(14) 0.0004(14)
O3 0.011(2) 0.049(4) 0.032(3) 0.013(3) 0.009(2) 0.012(2)
O4 0.015(2) 0.046(4) 0.013(2) -0.002(2) 0.003(2) 0.011(2)
P1 0.0103(8) 0.0083(8) 0.0116(8) 0.0004(6) 0.0027(6) 0.0005(6)
Ag1 0.0109(2) 0.0123(3) 0.0154(3) 0.0011(2) 0.00451(18) -0.0011(2)

loop_
_atom_type_symbol
_atom_type_description
_atom_type_scat_dispersion_real
_atom_type_scat_dispersion_imag
_atom_type_scat_source
C C 0.0033 0.0016 'International Tables Vol C Tables 4.2.6.8 and 6.1.1.4'
H H 0.0000 0.0000 'International Tables Vol C Tables 4.2.6.8 and 6.1.1.4'
N N 0.0061 0.0033 'International Tables Vol C Tables 4.2.6.8 and 6.1.1.4'
O O 0.0106 0.0060 'International Tables Vol C Tables 4.2.6.8 and 6.1.1.4'
P P 0.1023 0.0942 'International Tables Vol C Tables 4.2.6.8 and 6.1.1.4'
Ag Ag -0.8971 1.1015 'International Tables Vol C Tables 4.2.6.8 and 6.1.1.4'

loop_
_geom_angle_atom_site_label_1
_geom_angle_atom_site_label_2
_geom_angle_atom_site_label_3
_geom_angle
_geom_angle_site_symmetry_1
_geom_angle_site_symmetry_3
C2 C1 C6 112.9(5) . .
C2 C1 C3 112.0(5) . .
C6 C1 C3 112.5(5) . .
O1 C2 O2 122.4(6) . .
O1 C2 C1 118.8(5) . .
O2 C2 C1 118.8(5) . .
C4 C3 C1 113.3(5) . .
C4 C3 C5 112.0(6) . .
C1 C3 C5 111.2(5) . .
O4 C4 O3 123.0(6) . .
O4 C4 C3 125.5(6) . .
O3 C4 C3 111.5(5) . .
C3 C5 C3 113.0(7) 4_565 .
C1 C6 C1 111.3(7) 4_565 .
N11 C11 P1 112.3(5) . .
N12 C12 P1 112.4(4) . .
N13 C13 P1 111.8(4) . .
N11 C14 N13 114.7(5) . .
N11 C15 N12 113.8(5) . .
N13 C16 N12 113.6(5) . .
C15 N11 C14 109.1(5) . .
C15 N11 C11 110.7(5) . .
C14 N11 C11 111.6(5) . .
C15 N12 C16 109.1(5) . .
C15 N12 C12 111.3(5) . .
C16 N12 C12 110.1(5) . .
C15 N12 Ag1 108.6(4) . 1_655
C16 N12 Ag1 105.3(4) . 1_655
C12 N12 Ag1 112.2(4) . 1_655
C16 N13 C14 108.8(5) . .
C16 N13 C13 111.2(5) . .
C14 N13 C13 111.1(5) . .
C2 O1 Ag1 108.5(4) . .
C2 O1 Ag1 140.5(4) . 3_667
Ag1 O1 Ag1 101.77(16) . 3_667
C11 P1 C12 97.7(3) . .
C11 P1 C13 99.1(3) . .
C12 P1 C13 97.1(3) . .
C11 P1 Ag1 120.0(2) . .
C12 P1 Ag1 125.6(2) . .
C13 P1 Ag1 112.2(2) . .
P1 Ag1 O1 132.33(12) . .
P1 Ag1 N12 125.33(13) . 1_455
O1 Ag1 N12 85.55(17) . 1_455
P1 Ag1 O1 129.02(12) . 3_667
O1 Ag1 O1 78.23(16) . 3_667
N12 Ag1 O1 90.65(17) 1_455 3_667

loop_
_geom_bond_atom_site_label_1
_geom_bond_atom_site_label_2
_geom_bond_distance
_geom_bond_site_symmetry_2
C1 C2 1.524(8) .
C1 C6 1.527(8) .
C1 C3 1.533(8) .
C2 O1 1.261(8) .
C2 O2 1.262(8) .
C3 C4 1.515(9) .
C3 C5 1.556(8) .
C4 O4 1.193(8) .
C4 O3 1.314(8) .
C5 C3 1.556(8) 4_565
C6 C1 1.527(8) 4_565
C11 N11 1.476(8) .
C11 P1 1.845(7) .
C12 N12 1.489(8) .
C12 P1 1.850(6) .
C13 N13 1.482(8) .
C13 P1 1.859(7) .
C14 N11 1.467(9) .
C14 N13 1.473(9) .
C15 N11 1.460(9) .
C15 N12 1.481(8) .
C16 N13 1.470(8) .
C16 N12 1.485(8) .
N12 Ag1 2.391(5) 1_655
O1 Ag1 2.363(4) .
O1 Ag1 2.431(4) 3_667
P1 Ag1 2.3438(17) .
Ag1 N12 2.391(5) 1_455
Ag1 O1 2.432(4) 3_667

loop_
_geom_hbond_atom_site_label_D
_geom_hbond_atom_site_label_H
_geom_hbond_atom_site_label_A
_geom_hbond_distance_DH
_geom_hbond_distance_HA
_geom_hbond_distance_DA
_geom_hbond_angle_DHA
_geom_hbond_site_symmetry_A
C12 H12B O1 0.99 2.58 3.239(8) 123.6 1_655
C16 H16B O4 0.99 2.55 3.514(9) 163.8 1_655
O3 H3A O2 0.84 1.83 2.620(7) 157.0 1_455

loop_
_platon_squeeze_void_nr
_platon_squeeze_void_average_x
_platon_squeeze_void_average_y
_platon_squeeze_void_average_z
_platon_squeeze_void_volume
_platon_squeeze_void_count_electrons
_platon_squeeze_void_content
1 -0.012 0.145 0.500 681 348 ' '
